data_1554875
loop_
_publ_author_name
'Che, Chao'
'Zheng, Hanliang'
'Zhu, Gangguo'

_publ_section_title
;
 Copper-catalyzed trans-carbohalogenation of terminal alkynes with
 functionalized tertiary alkyl halides.
;
_journal_issue 6
_journal_name_full 'Organic letters'
_journal_page_first 1617
_journal_page_last 1620
_journal_paper_doi 10.1021/acs.orglett.5b00546
_journal_volume 17
_journal_year 2015
_chemical_formula_sum 'C12 H13 Br O2'
_chemical_formula_weight 269.13
_space_group_crystal_system monoclinic
_space_group_IT_number 14
_space_group_name_Hall '-P 2ybc'
_space_group_name_H-M_alt 'P 1 21/c 1'
_atom_sites_solution_hydrogens geom
_audit_creation_method SHELXL-2013
_cell_angle_alpha 90
_cell_angle_beta 97.594(3)
_cell_angle_gamma 90
_cell_formula_units_Z 4
_cell_length_a 6.0066(8)
_cell_length_b 11.7969(15)
_cell_length_c 16.772(2)
_cell_measurement_reflns_used 2274
_cell_measurement_temperature 293(2)
_cell_measurement_theta_max 48.992
_cell_measurement_theta_min 4.900
_cell_volume 1178.0(3)
_computing_cell_refinement 'Bruker SMART'
_computing_data_collection 'Bruker SMART'
_computing_data_reduction 'Bruker SHELXTL'
_computing_molecular_graphics 'Bruker SHELXTL'
_computing_publication_material 'Bruker SHELXTL'
_computing_structure_refinement 'SHELXL-2013 (Sheldrick, 2013)'
_computing_structure_solution 'Bruker SHELXTL'
_diffrn_ambient_temperature 293(2)
_diffrn_measured_fraction_theta_full 1.000
_diffrn_measured_fraction_theta_max 1.000
_diffrn_measurement_device_type 'CCD area detector'
_diffrn_measurement_method 'phi and omega scans'
_diffrn_radiation_type MoK\a
_diffrn_radiation_wavelength 0.71073
_diffrn_reflns_av_R_equivalents 0.0466
_diffrn_reflns_av_unetI/netI 0.0425
_diffrn_reflns_Laue_measured_fraction_full 1.000
_diffrn_reflns_Laue_measured_fraction_max 1.000
_diffrn_reflns_limit_h_max 7
_diffrn_reflns_limit_h_min -7
_diffrn_reflns_limit_k_max 14
_diffrn_reflns_limit_k_min -14
_diffrn_reflns_limit_l_max 20
_diffrn_reflns_limit_l_min -18
_diffrn_reflns_number 7014
_diffrn_reflns_point_group_measured_fraction_full 1.000
_diffrn_reflns_point_group_measured_fraction_max 1.000
_diffrn_reflns_theta_full 25.242
_diffrn_reflns_theta_max 25.995
_diffrn_reflns_theta_min 2.117
_exptl_absorpt_coefficient_mu 3.467
_exptl_absorpt_correction_T_max 0.7457
_exptl_absorpt_correction_T_min 0.4639
_exptl_absorpt_correction_type multi-scan
_exptl_absorpt_process_details sadabs
_exptl_crystal_colour colorless
_exptl_crystal_density_diffrn 1.517
_exptl_crystal_description prismatic
_exptl_crystal_F_000 544
_exptl_crystal_size_max 0.211
_exptl_crystal_size_mid 0.165
_exptl_crystal_size_min 0.123
_refine_diff_density_max 0.380
_refine_diff_density_min -0.478
_refine_diff_density_rms 0.063
_refine_ls_extinction_coef 0.0191(16)
_refine_ls_extinction_expression Fc^*^=kFc[1+0.001xFc^2^\l^3^/sin(2\q)]^-1/4^
_refine_ls_extinction_method SHELXL
_refine_ls_goodness_of_fit_ref 1.038
_refine_ls_hydrogen_treatment constr
_refine_ls_matrix_type full
_refine_ls_number_parameters 140
_refine_ls_number_reflns 2320
_refine_ls_number_restraints 0
_refine_ls_restrained_S_all 1.038
_refine_ls_R_factor_all 0.0433
_refine_ls_R_factor_gt 0.0332
_refine_ls_shift/su_max 0.001
_refine_ls_shift/su_mean 0.000
_refine_ls_structure_factor_coef Fsqd
_refine_ls_weighting_details 'w=1/[\s^2^(Fo^2^)+(0.0415P)^2^+0.1494P] where P=(Fo^2^+2Fc^2^)/3'
_refine_ls_weighting_scheme calc
_refine_ls_wR_factor_gt 0.0804
_refine_ls_wR_factor_ref 0.0846
_reflns_Friedel_coverage 0.000
_reflns_number_gt 1907
_reflns_number_total 2320
_reflns_threshold_expression 'I > 2\s(I)'
_cod_data_source_file ol5b00546_si_002.cif
_cod_data_source_block cd214519
_cod_original_sg_symbol_H-M 'P 21/c'
_cod_database_code 1554875
_shelx_space_group_comment
; 
The symmetry employed for this shelxl refinement is uniquely defined 
by the following loop, which should always be used as a source of 
symmetry information in preference to the above space-group names. 
They are only intended as comments. 
;
_shelxl_version_number 2013-4

loop_
_space_group_symop_operation_xyz
'x, y, z'
'-x, y+1/2, -z+1/2'
'-x, -y, -z'
'x, -y-1/2, z-1/2'

loop_
_atom_site_label
_atom_site_type_symbol
_atom_site_fract_x
_atom_site_fract_y
_atom_site_fract_z
_atom_site_U_iso_or_equiv
_atom_site_adp_type
_atom_site_occupancy
_atom_site_site_symmetry_order
_atom_site_calc_flag
_atom_site_refinement_flags_posn
_atom_site_refinement_flags_adp
Br1 Br 0.46997(5) 0.09777(2) 0.36083(2) 0.05298(16) Uani 1 1 d . .
O1 O 0.2414(3) 0.41948(14) 0.53986(13) 0.0494(5) Uani 1 1 d . .
H1 H 0.1931 0.4822 0.5253 0.074 Uiso 1 1 calc R U
O2 O -0.1182(3) 0.37222(16) 0.50904(12) 0.0507(5) Uani 1 1 d . .
C1 C -0.0011(4) 0.3049(2) 0.33404(15) 0.0456(6) Uani 1 1 d . .
H1A H -0.0994 0.2449 0.3381 0.055 Uiso 1 1 calc R U
C2 C -0.0742(6) 0.4011(3) 0.28949(18) 0.0612(9) Uani 1 1 d . .
H2 H -0.2214 0.4054 0.2642 0.073 Uiso 1 1 calc R U
C3 C 0.0702(6) 0.4884(3) 0.28315(18) 0.0643(9) Uani 1 1 d . .
H3 H 0.0209 0.5523 0.2535 0.077 Uiso 1 1 calc R U
C4 C 0.2864(6) 0.4831(3) 0.31972(18) 0.0631(8) Uani 1 1 d . .
H4 H 0.3837 0.5434 0.3152 0.076 Uiso 1 1 calc R U
C5 C 0.3609(5) 0.3885(2) 0.36334(17) 0.0479(7) Uani 1 1 d . .
H5 H 0.5095 0.3845 0.3872 0.057 Uiso 1 1 calc R U
C6 C 0.2166(4) 0.29909(19) 0.37200(12) 0.0322(5) Uani 1 1 d . .
C7 C 0.2971(4) 0.19859(19) 0.41993(13) 0.0341(5) Uani 1 1 d . .
C8 C 0.2705(4) 0.16796(19) 0.49340(14) 0.0379(6) Uani 1 1 d . .
H8 H 0.3393 0.0999 0.5103 0.046 Uiso 1 1 calc R U
C9 C 0.1457(4) 0.2256(2) 0.55519(13) 0.0379(6) Uani 1 1 d . .
C10 C 0.0787(4) 0.3470(2) 0.53191(13) 0.0369(6) Uani 1 1 d . .
C11 C 0.3045(5) 0.2281(3) 0.63538(15) 0.0547(7) Uani 1 1 d . .
H11A H 0.3363 0.1520 0.6536 0.082 Uiso 1 1 calc R U
H11B H 0.2339 0.2686 0.6749 0.082 Uiso 1 1 calc R U
H11C H 0.4420 0.2654 0.6275 0.082 Uiso 1 1 calc R U
C12 C -0.0635(5) 0.1553(2) 0.56415(18) 0.0576(7) Uani 1 1 d . .
H12A H -0.1648 0.1579 0.5149 0.086 Uiso 1 1 calc R U
H12B H -0.1364 0.1857 0.6071 0.086 Uiso 1 1 calc R U
H12C H -0.0205 0.0782 0.5762 0.086 Uiso 1 1 calc R U

loop_
_atom_site_aniso_label
_atom_site_aniso_U_11
_atom_site_aniso_U_22
_atom_site_aniso_U_33
_atom_site_aniso_U_23
_atom_site_aniso_U_13
_atom_site_aniso_U_12
Br1 0.0659(2) 0.0442(2) 0.0503(2) -0.01157(12) 0.01325(14) 0.01276(13)
O1 0.0542(12) 0.0338(10) 0.0571(12) 0.0013(8) -0.0048(9) 0.0032(8)
O2 0.0460(11) 0.0444(10) 0.0600(12) 0.0006(9) 0.0005(9) 0.0123(9)
C1 0.0430(15) 0.0518(16) 0.0423(14) 0.0036(12) 0.0061(11) 0.0010(12)
C2 0.0553(19) 0.084(2) 0.0435(16) 0.0127(15) 0.0045(13) 0.0230(17)
C3 0.095(3) 0.0546(19) 0.0468(17) 0.0171(14) 0.0202(17) 0.0231(18)
C4 0.090(2) 0.0443(17) 0.0580(19) 0.0049(14) 0.0195(17) -0.0112(16)
C5 0.0536(17) 0.0424(16) 0.0471(16) 0.0038(12) 0.0048(12) -0.0078(13)
C6 0.0380(13) 0.0319(12) 0.0267(11) -0.0021(9) 0.0041(9) 0.0021(10)
C7 0.0372(13) 0.0263(12) 0.0382(13) -0.0075(10) 0.0027(10) 0.0026(10)
C8 0.0492(15) 0.0257(12) 0.0377(13) 0.0004(10) 0.0017(11) 0.0080(10)
C9 0.0476(14) 0.0334(13) 0.0321(12) 0.0026(10) 0.0034(10) 0.0060(10)
C10 0.0490(16) 0.0352(13) 0.0262(12) -0.0053(10) 0.0041(10) 0.0069(11)
C11 0.076(2) 0.0496(17) 0.0352(14) 0.0003(12) -0.0042(13) 0.0171(14)
C12 0.0631(19) 0.0478(17) 0.0638(18) 0.0108(14) 0.0157(14) -0.0003(14)

loop_
_atom_type_symbol
_atom_type_description
_atom_type_scat_dispersion_real
_atom_type_scat_dispersion_imag
_atom_type_scat_source
C C 0.0033 0.0016 'International Tables Vol C Tables 4.2.6.8 and 6.1.1.4'
H H 0.0000 0.0000 'International Tables Vol C Tables 4.2.6.8 and 6.1.1.4'
O O 0.0106 0.0060 'International Tables Vol C Tables 4.2.6.8 and 6.1.1.4'
Br Br -0.2901 2.4595 'International Tables Vol C Tables 4.2.6.8 and 6.1.1.4'

loop_
_geom_angle_atom_site_label_1
_geom_angle_atom_site_label_2
_geom_angle_atom_site_label_3
_geom_angle
C10 O1 H1 109.5
C6 C1 C2 120.0(3)
C6 C1 H1A 120.0
C2 C1 H1A 120.0
C3 C2 C1 119.9(3)
C3 C2 H2 120.1
C1 C2 H2 120.1
C2 C3 C4 120.7(3)
C2 C3 H3 119.7
C4 C3 H3 119.7
C3 C4 C5 120.0(3)
C3 C4 H4 120.0
C5 C4 H4 120.0
C4 C5 C6 120.6(3)
C4 C5 H5 119.7
C6 C5 H5 119.7
C1 C6 C5 118.8(2)
C1 C6 C7 120.9(2)
C5 C6 C7 120.2(2)
C8 C7 C6 131.2(2)
C8 C7 Br1 116.82(17)
C6 C7 Br1 111.94(16)
C7 C8 C9 130.5(2)
C7 C8 H8 114.8
C9 C8 H8 114.8
C8 C9 C10 112.55(19)
C8 C9 C12 108.1(2)
C10 C9 C12 110.0(2)
C8 C9 C11 107.4(2)
C10 C9 C11 108.5(2)
C12 C9 C11 110.2(2)
O2 C10 O1 123.7(2)
O2 C10 C9 121.2(2)
O1 C10 C9 115.1(2)
C9 C11 H11A 109.5
C9 C11 H11B 109.5
H11A C11 H11B 109.5
C9 C11 H11C 109.5
H11A C11 H11C 109.5
H11B C11 H11C 109.5
C9 C12 H12A 109.5
C9 C12 H12B 109.5
H12A C12 H12B 109.5
C9 C12 H12C 109.5
H12A C12 H12C 109.5
H12B C12 H12C 109.5

loop_
_geom_bond_atom_site_label_1
_geom_bond_atom_site_label_2
_geom_bond_distance
Br1 C7 1.936(2)
O1 C10 1.292(3)
O1 H1 0.8200
O2 C10 1.231(3)
C1 C6 1.379(3)
C1 C2 1.396(4)
C1 H1A 0.9300
C2 C3 1.360(5)
C2 H2 0.9300
C3 C4 1.362(5)
C3 H3 0.9300
C4 C5 1.376(4)
C4 H4 0.9300
C5 C6 1.385(3)
C5 H5 0.9300
C6 C7 1.477(3)
C7 C8 1.314(3)
C8 C9 1.518(3)
C8 H8 0.9300
C9 C10 1.524(3)
C9 C12 1.529(4)
C9 C11 1.543(3)
C11 H11A 0.9600
C11 H11B 0.9600
C11 H11C 0.9600
C12 H12A 0.9600
C12 H12B 0.9600
C12 H12C 0.9600

loop_
_geom_torsion_atom_site_label_1
_geom_torsion_atom_site_label_2
_geom_torsion_atom_site_label_3
_geom_torsion_atom_site_label_4
_geom_torsion
C6 C1 C2 C3 0.5(4)
C1 C2 C3 C4 0.1(5)
C2 C3 C4 C5 0.3(5)
C3 C4 C5 C6 -1.4(5)
C2 C1 C6 C5 -1.6(4)
C2 C1 C6 C7 179.6(2)
C4 C5 C6 C1 2.0(4)
C4 C5 C6 C7 -179.1(3)
C1 C6 C7 C8 -79.5(3)
C5 C6 C7 C8 101.7(3)
C1 C6 C7 Br1 100.3(2)
C5 C6 C7 Br1 -78.5(2)
C6 C7 C8 C9 0.2(5)
Br1 C7 C8 C9 -179.6(2)
C7 C8 C9 C10 -12.0(4)
C7 C8 C9 C12 109.7(3)
C7 C8 C9 C11 -131.4(3)
C8 C9 C10 O2 107.5(3)
C12 C9 C10 O2 -13.0(3)
C11 C9 C10 O2 -133.7(2)
C8 C9 C10 O1 -74.0(3)
C12 C9 C10 O1 165.4(2)
C11 C9 C10 O1 44.8(3)
